data_4080434
loop_
_publ_author_name
'Tanabe, Makoto'
'Takahashi, Atsushi'
'Yamada, Tetsuyuki'
'Osakada, Kohtaro'

_publ_section_title
;
 Dipalladium Complexes with Bridging Monoalkyl or Monophenyl Silyl Ligands
 in the Solid State and in Solution
;
_journal_issue 6
_journal_name_full Organometallics
_journal_page_first 1815
_journal_paper_doi 10.1021/om3012486
_journal_volume 32
_journal_year 2013
_chemical_formula_moiety 'C48 H78 Cl2 P2 Pd2 Si2'
_chemical_formula_sum 'C48 H78 Cl2 P2 Pd2 Si2'
_chemical_formula_weight 1056.97
_space_group_IT_number 14
_symmetry_cell_setting monoclinic
_symmetry_Int_Tables_number 14
_symmetry_space_group_name_Hall '-P 2ybc'
_symmetry_space_group_name_H-M 'P 1 21/c 1'
_atom_sites_solution_hydrogens geom
_atom_sites_solution_primary direct
_atom_sites_solution_secondary difmap
_cell_angle_alpha 90.0000
_cell_angle_beta 95.378(5)
_cell_angle_gamma 90.0000
_cell_formula_units_Z 4
_cell_length_a 11.969(4)
_cell_length_b 22.797(6)
_cell_length_c 18.311(6)
_cell_measurement_reflns_used 8462
_cell_measurement_temperature 113
_cell_measurement_theta_max 27.48
_cell_measurement_theta_min 3.22
_cell_volume 4974(3)
_computing_cell_refinement CrystalClear
_computing_data_collection 'CrystalClear (Rigaku/MSC Inc., 2006)'
_computing_data_reduction CrystalClear
_computing_molecular_graphics 'CrystalStructure 4.0'
_computing_publication_material 'CrystalStructure 4.0 (Rigaku, 2010)'
_computing_structure_refinement 'SHELXL97 (Sheldrick, 2008)'
_computing_structure_solution SIR97
_diffrn_ambient_temperature 113
_diffrn_detector_area_resol_mean 7.314
_diffrn_measured_fraction_theta_full 0.982
_diffrn_measured_fraction_theta_max 0.982
_diffrn_measurement_device_type 'Rigaku Saturn70'
_diffrn_measurement_method \w
_diffrn_radiation_type 'Mo K\a'
_diffrn_radiation_wavelength 0.71070
_diffrn_reflns_av_R_equivalents 0.0525
_diffrn_reflns_limit_h_max 14
_diffrn_reflns_limit_h_min -15
_diffrn_reflns_limit_k_max 29
_diffrn_reflns_limit_k_min -29
_diffrn_reflns_limit_l_max 23
_diffrn_reflns_limit_l_min -23
_diffrn_reflns_number 34995
_diffrn_reflns_theta_full 27.48
_diffrn_reflns_theta_max 27.48
_diffrn_standards_number 0
_exptl_absorpt_coefficient_mu 0.975
_exptl_absorpt_correction_T_max 0.971
_exptl_absorpt_correction_T_min 0.603
_exptl_absorpt_correction_type multi-scan
_exptl_absorpt_process_details 'REQAB (Rigaku, 1998)'
_exptl_crystal_colour colorless
_exptl_crystal_density_diffrn 1.411
_exptl_crystal_density_method 'not measured'
_exptl_crystal_description prism
_exptl_crystal_F_000 2200.00
_exptl_crystal_size_max 0.280
_exptl_crystal_size_mid 0.090
_exptl_crystal_size_min 0.030
_refine_diff_density_max 3.270
_refine_diff_density_min -2.110
_refine_ls_extinction_method none
_refine_ls_goodness_of_fit_ref 1.114
_refine_ls_hydrogen_treatment mixed
_refine_ls_number_parameters 514
_refine_ls_number_reflns 11204
_refine_ls_number_restraints 0
_refine_ls_R_factor_all 0.1012
_refine_ls_R_factor_gt 0.0729
_refine_ls_shift/su_max 0.000
_refine_ls_structure_factor_coef Fsqd
_refine_ls_weighting_details 'w = 1/[\s^2^(Fo^2^)+(0.1112P)^2^+6.4938P] where P=(Fo^2^+2Fc^2^)/3'
_refine_ls_weighting_scheme calc
_refine_ls_wR_factor_gt 0.1972
_refine_ls_wR_factor_ref 0.2268
_reflns_number_gt 7658
_reflns_number_total 11204
_reflns_threshold_expression F^2^>2.0\s(F^2^)
_cod_data_source_file om3012486_si_002.cif
_cod_data_source_block '_3-anti'
_cod_original_cell_volume 4975(3)
_cod_database_code 4080434

loop_
_symmetry_equiv_pos_site_id
_symmetry_equiv_pos_as_xyz
1 +X,+Y,+Z
2 -X,1/2+Y,1/2-Z
3 -X,-Y,-Z
4 +X,1/2-Y,1/2+Z

loop_
_atom_site_label
_atom_site_type_symbol
_atom_site_fract_x
_atom_site_fract_y
_atom_site_fract_z
_atom_site_U_iso_or_equiv
_atom_site_adp_type
_atom_site_occupancy
_atom_site_symmetry_multiplicity
_atom_site_calc_flag
_atom_site_refinement_flags
Pd1 Pd 0.16055(4) 0.271393(18) 0.95908(3) 0.02987(16) Uani 1.0 4 d .
Pd2 Pd 0.35991(4) 0.233268(18) 1.02208(3) 0.02818(15) Uani 1.0 4 d .
Cl1 Cl 0.14099(13) 0.14340(7) 1.10918(9) 0.0427(4) Uani 1.0 4 d .
Cl2 Cl 0.38077(13) 0.36637(7) 0.87756(9) 0.0405(4) Uani 1.0 4 d .
P1 P 0.02917(12) 0.32273(6) 0.88214(9) 0.0285(4) Uani 1.0 4 d .
P2 P 0.49150(12) 0.18182(6) 1.09860(8) 0.0272(4) Uani 1.0 4 d .
Si1 Si 0.19868(13) 0.17781(7) 1.01220(9) 0.0301(4) Uani 1.0 4 d .
Si2 Si 0.32071(13) 0.32801(7) 0.97135(9) 0.0290(4) Uani 1.0 4 d .
C1 C 0.1945(5) 0.1122(3) 0.9501(4) 0.0316(13) Uani 1.0 4 d .
C2 C 0.1241(6) 0.0642(3) 0.9567(4) 0.0394(15) Uani 1.0 4 d .
C3 C 0.1215(7) 0.0179(3) 0.9060(5) 0.0497(19) Uani 1.0 4 d .
C4 C 0.1897(6) 0.0192(3) 0.8500(5) 0.0471(18) Uani 1.0 4 d .
C5 C 0.2617(6) 0.0659(3) 0.8418(4) 0.0471(17) Uani 1.0 4 d .
C6 C 0.2619(6) 0.1128(3) 0.8922(4) 0.0414(15) Uani 1.0 4 d .
C7 C 0.3210(5) 0.3911(3) 1.0379(4) 0.0286(12) Uani 1.0 4 d .
C8 C 0.2395(6) 0.3917(3) 1.0882(4) 0.0391(15) Uani 1.0 4 d .
C9 C 0.2371(6) 0.4359(3) 1.1399(4) 0.0435(16) Uani 1.0 4 d .
C10 C 0.3140(6) 0.4799(3) 1.1440(4) 0.0400(15) Uani 1.0 4 d .
C11 C 0.3946(6) 0.4800(3) 1.0939(4) 0.0462(17) Uani 1.0 4 d .
C12 C 0.3984(6) 0.4356(3) 1.0423(4) 0.0384(14) Uani 1.0 4 d .
C13 C 0.0728(6) 0.3940(3) 0.8461(4) 0.0431(16) Uani 1.0 4 d .
C14 C 0.0893(7) 0.4409(3) 0.9057(5) 0.0465(18) Uani 1.0 4 d .
C15 C 0.1532(9) 0.4924(4) 0.8801(6) 0.075(3) Uani 1.0 4 d .
C16 C 0.1048(9) 0.5169(4) 0.8090(7) 0.084(4) Uani 1.0 4 d .
C17 C 0.0869(8) 0.4710(4) 0.7509(5) 0.062(3) Uani 1.0 4 d .
C18 C 0.0153(7) 0.4192(4) 0.7771(5) 0.057(2) Uani 1.0 4 d .
C19 C -0.0026(5) 0.2766(3) 0.7993(4) 0.0337(14) Uani 1.0 4 d .
C20 C 0.1065(6) 0.2604(3) 0.7682(4) 0.0373(15) Uani 1.0 4 d .
C21 C 0.0868(7) 0.2210(4) 0.7001(4) 0.0486(18) Uani 1.0 4 d .
C22 C 0.0199(6) 0.1667(3) 0.7164(4) 0.0412(16) Uani 1.0 4 d .
C23 C -0.0904(6) 0.1839(3) 0.7445(4) 0.0466(18) Uani 1.0 4 d .
C24 C -0.0707(6) 0.2223(3) 0.8132(4) 0.0420(16) Uani 1.0 4 d .
C25 C -0.1053(5) 0.3295(3) 0.9220(4) 0.0311(13) Uani 1.0 4 d .
C26 C -0.0952(5) 0.3529(3) 1.0013(4) 0.0367(14) Uani 1.0 4 d .
C27 C -0.2047(6) 0.3462(3) 1.0371(4) 0.0420(16) Uani 1.0 4 d .
C28 C -0.3014(6) 0.3744(3) 0.9913(5) 0.0486(18) Uani 1.0 4 d .
C29 C -0.3123(6) 0.3520(4) 0.9123(5) 0.0480(18) Uani 1.0 4 d .
C30 C -0.2020(6) 0.3604(3) 0.8774(4) 0.0438(17) Uani 1.0 4 d .
C31 C 0.4461(5) 0.1094(3) 1.1304(4) 0.0324(13) Uani 1.0 4 d .
C32 C 0.4312(5) 0.0646(3) 1.0691(4) 0.0368(15) Uani 1.0 4 d .
C33 C 0.3601(6) 0.0119(3) 1.0921(5) 0.0471(18) Uani 1.0 4 d .
C34 C 0.4151(7) -0.0160(3) 1.1614(5) 0.061(3) Uani 1.0 4 d .
C35 C 0.4388(7) 0.0285(4) 1.2234(5) 0.0519(19) Uani 1.0 4 d .
C36 C 0.5089(6) 0.0814(3) 1.2007(4) 0.0443(17) Uani 1.0 4 d .
C37 C 0.5229(5) 0.2254(3) 1.1845(4) 0.0298(13) Uani 1.0 4 d .
C38 C 0.4134(6) 0.2353(3) 1.2202(4) 0.0364(15) Uani 1.0 4 d .
C39 C 0.4315(7) 0.2726(3) 1.2889(4) 0.0452(17) Uani 1.0 4 d .
C40 C 0.4839(6) 0.3307(3) 1.2722(4) 0.0440(17) Uani 1.0 4 d .
C41 C 0.5933(6) 0.3227(3) 1.2392(4) 0.0423(16) Uani 1.0 4 d .
C42 C 0.5764(6) 0.2841(3) 1.1689(4) 0.0417(16) Uani 1.0 4 d .
C43 C 0.6280(5) 0.1772(3) 1.0588(4) 0.0289(12) Uani 1.0 4 d .
C44 C 0.7218(5) 0.1442(3) 1.1055(4) 0.0396(15) Uani 1.0 4 d .
C45 C 0.8338(6) 0.1508(3) 1.0693(5) 0.0471(18) Uani 1.0 4 d .
C46 C 0.8225(6) 0.1298(3) 0.9907(4) 0.0447(17) Uani 1.0 4 d .
C47 C 0.7279(6) 0.1603(3) 0.9452(4) 0.0420(16) Uani 1.0 4 d .
C48 C 0.6160(5) 0.1547(3) 0.9787(4) 0.0355(14) Uani 1.0 4 d .
H1 H 0.099(7) 0.216(4) 0.986(5) 0.06(3) Uiso 1.0 4 d .
H2 H 0.426(6) 0.297(3) 0.997(4) 0.05(2) Uiso 1.0 4 d .
H3 H 0.0774 0.0627 0.9958 0.0473 Uiso 1.0 4 calc R
H4 H 0.0723 -0.0143 0.9104 0.0597 Uiso 1.0 4 calc R
H5 H 0.1878 -0.0125 0.8163 0.0565 Uiso 1.0 4 calc R
H6 H 0.3096 0.0664 0.8033 0.0566 Uiso 1.0 4 calc R
H7 H 0.3092 0.1456 0.8864 0.0497 Uiso 1.0 4 calc R
H8 H 0.1850 0.3614 1.0867 0.0469 Uiso 1.0 4 calc R
H9 H 0.1806 0.4355 1.1730 0.0521 Uiso 1.0 4 calc R
H10 H 0.3129 0.5097 1.1800 0.0480 Uiso 1.0 4 calc R
H11 H 0.4479 0.5109 1.0951 0.0554 Uiso 1.0 4 calc R
H12 H 0.4553 0.4361 1.0095 0.0460 Uiso 1.0 4 calc R
H13 H 0.1507 0.3862 0.8331 0.0517 Uiso 1.0 4 calc R
H14 H 0.0151 0.4542 0.9190 0.0558 Uiso 1.0 4 calc R
H15 H 0.1307 0.4239 0.9500 0.0558 Uiso 1.0 4 calc R
H16 H 0.1549 0.5236 0.9178 0.0905 Uiso 1.0 4 calc R
H17 H 0.2316 0.4803 0.8754 0.0905 Uiso 1.0 4 calc R
H18 H 0.1558 0.5473 0.7926 0.1012 Uiso 1.0 4 calc R
H19 H 0.0321 0.5358 0.8159 0.1012 Uiso 1.0 4 calc R
H20 H 0.1604 0.4560 0.7386 0.0739 Uiso 1.0 4 calc R
H21 H 0.0480 0.4886 0.7060 0.0739 Uiso 1.0 4 calc R
H22 H -0.0603 0.4334 0.7862 0.0685 Uiso 1.0 4 calc R
H23 H 0.0065 0.3886 0.7387 0.0685 Uiso 1.0 4 calc R
H24 H -0.0476 0.3009 0.7618 0.0404 Uiso 1.0 4 calc R
H25 H 0.1558 0.2397 0.8063 0.0448 Uiso 1.0 4 calc R
H26 H 0.1454 0.2966 0.7550 0.0448 Uiso 1.0 4 calc R
H27 H 0.0456 0.2434 0.6598 0.0583 Uiso 1.0 4 calc R
H28 H 0.1600 0.2091 0.6839 0.0583 Uiso 1.0 4 calc R
H29 H 0.0054 0.1430 0.6712 0.0495 Uiso 1.0 4 calc R
H30 H 0.0638 0.1424 0.7536 0.0495 Uiso 1.0 4 calc R
H31 H -0.1321 0.1482 0.7562 0.0560 Uiso 1.0 4 calc R
H32 H -0.1366 0.2057 0.7058 0.0560 Uiso 1.0 4 calc R
H33 H -0.1440 0.2343 0.8293 0.0504 Uiso 1.0 4 calc R
H34 H -0.0307 0.1991 0.8532 0.0504 Uiso 1.0 4 calc R
H35 H -0.1316 0.2881 0.9265 0.0374 Uiso 1.0 4 calc R
H36 H -0.0347 0.3315 1.0307 0.0441 Uiso 1.0 4 calc R
H37 H -0.0741 0.3949 1.0010 0.0441 Uiso 1.0 4 calc R
H38 H -0.2208 0.3040 1.0434 0.0503 Uiso 1.0 4 calc R
H39 H -0.1965 0.3645 1.0863 0.0503 Uiso 1.0 4 calc R
H40 H -0.2903 0.4174 0.9911 0.0583 Uiso 1.0 4 calc R
H41 H -0.3719 0.3662 1.0136 0.0583 Uiso 1.0 4 calc R
H42 H -0.3731 0.3736 0.8834 0.0576 Uiso 1.0 4 calc R
H43 H -0.3323 0.3099 0.9117 0.0576 Uiso 1.0 4 calc R
H44 H -0.2100 0.3444 0.8269 0.0525 Uiso 1.0 4 calc R
H45 H -0.1852 0.4028 0.8744 0.0525 Uiso 1.0 4 calc R
H46 H 0.3683 0.1163 1.1442 0.0389 Uiso 1.0 4 calc R
H47 H 0.5056 0.0505 1.0573 0.0441 Uiso 1.0 4 calc R
H48 H 0.3933 0.0832 1.0246 0.0441 Uiso 1.0 4 calc R
H49 H 0.2839 0.0256 1.1006 0.0565 Uiso 1.0 4 calc R
H50 H 0.3529 -0.0175 1.0521 0.0565 Uiso 1.0 4 calc R
H51 H 0.4866 -0.0346 1.1506 0.0734 Uiso 1.0 4 calc R
H52 H 0.3655 -0.0472 1.1777 0.0734 Uiso 1.0 4 calc R
H53 H 0.4796 0.0088 1.2661 0.0623 Uiso 1.0 4 calc R
H54 H 0.3666 0.0430 1.2388 0.0623 Uiso 1.0 4 calc R
H55 H 0.5847 0.0683 1.1903 0.0532 Uiso 1.0 4 calc R
H56 H 0.5173 0.1107 1.2408 0.0532 Uiso 1.0 4 calc R
H57 H 0.5759 0.2026 1.2191 0.0357 Uiso 1.0 4 calc R
H58 H 0.3583 0.2549 1.1845 0.0437 Uiso 1.0 4 calc R
H59 H 0.3818 0.1969 1.2328 0.0437 Uiso 1.0 4 calc R
H60 H 0.3586 0.2795 1.3089 0.0542 Uiso 1.0 4 calc R
H61 H 0.4810 0.2515 1.3265 0.0542 Uiso 1.0 4 calc R
H62 H 0.4315 0.3531 1.2377 0.0528 Uiso 1.0 4 calc R
H63 H 0.4970 0.3538 1.3180 0.0528 Uiso 1.0 4 calc R
H64 H 0.6484 0.3037 1.2755 0.0507 Uiso 1.0 4 calc R
H65 H 0.6235 0.3614 1.2267 0.0507 Uiso 1.0 4 calc R
H66 H 0.5279 0.3052 1.1307 0.0501 Uiso 1.0 4 calc R
H67 H 0.6499 0.2772 1.1497 0.0501 Uiso 1.0 4 calc R
H68 H 0.6550 0.2186 1.0561 0.0346 Uiso 1.0 4 calc R
H69 H 0.7020 0.1021 1.1086 0.0475 Uiso 1.0 4 calc R
H70 H 0.7305 0.1605 1.1558 0.0475 Uiso 1.0 4 calc R
H71 H 0.8567 0.1926 1.0707 0.0566 Uiso 1.0 4 calc R
H72 H 0.8933 0.1280 1.0977 0.0566 Uiso 1.0 4 calc R
H73 H 0.8938 0.1370 0.9688 0.0537 Uiso 1.0 4 calc R
H74 H 0.8087 0.0869 0.9898 0.0537 Uiso 1.0 4 calc R
H75 H 0.7202 0.1431 0.8953 0.0504 Uiso 1.0 4 calc R
H76 H 0.7467 0.2023 0.9406 0.0504 Uiso 1.0 4 calc R
H77 H 0.5918 0.1132 0.9776 0.0426 Uiso 1.0 4 calc R
H78 H 0.5579 0.1779 0.9494 0.0426 Uiso 1.0 4 calc R

loop_
_atom_site_aniso_label
_atom_site_aniso_U_11
_atom_site_aniso_U_22
_atom_site_aniso_U_33
_atom_site_aniso_U_12
_atom_site_aniso_U_13
_atom_site_aniso_U_23
Pd1 0.0226(3) 0.0292(3) 0.0360(3) 0.00551(15) -0.0070(2) -0.00392(17)
Pd2 0.0221(3) 0.0280(3) 0.0329(3) 0.00517(15) -0.00566(19) -0.00226(17)
Cl1 0.0364(9) 0.0531(10) 0.0390(9) 0.0053(7) 0.0054(7) 0.0031(7)
Cl2 0.0372(9) 0.0486(9) 0.0359(9) 0.0095(7) 0.0047(7) 0.0035(7)
P1 0.0225(8) 0.0285(7) 0.0329(9) 0.0048(6) -0.0056(6) -0.0022(6)
P2 0.0233(8) 0.0283(7) 0.0287(8) 0.0041(5) -0.0047(6) -0.0032(6)
Si1 0.0254(9) 0.0301(8) 0.0336(9) 0.0034(6) -0.0037(7) -0.0010(7)
Si2 0.0237(8) 0.0293(8) 0.0331(9) 0.0034(6) -0.0027(7) -0.0008(7)
C1 0.023(3) 0.028(3) 0.042(4) 0.003(2) -0.002(3) -0.001(3)
C2 0.044(4) 0.038(4) 0.036(4) -0.004(3) 0.003(3) 0.006(3)
C3 0.067(5) 0.030(4) 0.050(5) -0.012(3) -0.002(4) -0.003(3)
C4 0.045(4) 0.036(4) 0.057(5) 0.010(3) -0.016(4) -0.012(4)
C5 0.046(4) 0.054(4) 0.042(4) 0.003(4) 0.004(4) -0.010(4)
C6 0.041(4) 0.041(4) 0.042(4) -0.008(3) 0.004(3) -0.005(3)
C7 0.027(3) 0.028(3) 0.030(3) 0.006(2) -0.001(3) 0.002(3)
C8 0.032(4) 0.043(4) 0.041(4) -0.007(3) -0.001(3) -0.005(3)
C9 0.031(4) 0.059(5) 0.041(4) 0.002(3) 0.009(3) -0.007(4)
C10 0.051(4) 0.031(3) 0.036(4) 0.005(3) -0.005(3) -0.005(3)
C11 0.051(5) 0.035(4) 0.053(5) -0.014(3) 0.004(4) -0.001(3)
C12 0.043(4) 0.039(4) 0.034(4) -0.003(3) 0.010(3) -0.006(3)
C13 0.046(4) 0.038(4) 0.044(4) -0.007(3) -0.004(4) -0.000(3)
C14 0.053(5) 0.024(3) 0.060(5) 0.001(3) -0.003(4) -0.005(3)
C15 0.097(8) 0.034(4) 0.093(8) -0.016(4) -0.007(6) -0.001(5)
C16 0.098(8) 0.033(4) 0.124(10) -0.003(5) 0.018(7) 0.023(5)
C17 0.076(6) 0.047(5) 0.061(6) 0.003(4) 0.003(5) 0.020(4)
C18 0.050(5) 0.045(4) 0.073(6) 0.004(4) -0.013(4) 0.010(4)
C19 0.027(4) 0.033(3) 0.040(4) 0.003(3) -0.001(3) -0.005(3)
C20 0.029(4) 0.042(4) 0.041(4) -0.005(3) 0.003(3) -0.008(3)
C21 0.043(5) 0.061(5) 0.043(5) -0.012(4) 0.016(4) -0.020(4)
C22 0.036(4) 0.045(4) 0.042(4) -0.006(3) 0.002(3) -0.013(3)
C23 0.034(4) 0.050(4) 0.056(5) -0.011(3) 0.004(4) -0.022(4)
C24 0.031(4) 0.048(4) 0.049(5) -0.010(3) 0.013(3) -0.019(3)
C25 0.029(3) 0.026(3) 0.037(4) 0.007(3) -0.001(3) -0.001(3)
C26 0.031(4) 0.039(4) 0.040(4) 0.006(3) 0.001(3) -0.002(3)
C27 0.043(4) 0.036(4) 0.048(4) 0.005(3) 0.011(4) -0.005(3)
C28 0.030(4) 0.047(4) 0.069(5) 0.013(3) 0.009(4) -0.007(4)
C29 0.027(4) 0.055(4) 0.061(5) 0.012(3) 0.000(4) -0.009(4)
C30 0.033(4) 0.054(4) 0.043(4) 0.013(3) -0.008(3) -0.014(4)
C31 0.026(3) 0.034(3) 0.036(4) 0.003(3) -0.007(3) 0.000(3)
C32 0.031(4) 0.030(3) 0.047(4) 0.004(3) -0.005(3) -0.006(3)
C33 0.049(5) 0.029(3) 0.063(5) 0.001(3) -0.002(4) -0.005(3)
C34 0.049(5) 0.034(4) 0.099(7) -0.003(3) -0.003(5) 0.017(4)
C35 0.039(4) 0.057(5) 0.058(5) -0.001(4) -0.005(4) 0.025(4)
C36 0.038(4) 0.049(4) 0.043(4) 0.003(3) -0.012(3) 0.014(3)
C37 0.031(4) 0.032(3) 0.026(3) 0.004(3) -0.001(3) -0.004(3)
C38 0.031(4) 0.041(4) 0.037(4) -0.009(3) 0.002(3) -0.008(3)
C39 0.044(4) 0.055(4) 0.039(4) -0.014(3) 0.012(4) -0.019(3)
C40 0.039(4) 0.042(4) 0.051(5) 0.000(3) 0.003(4) -0.014(3)
C41 0.043(4) 0.042(4) 0.043(4) -0.013(3) 0.010(3) -0.016(3)
C42 0.038(4) 0.043(4) 0.045(4) -0.011(3) 0.009(3) -0.016(3)
C43 0.023(3) 0.032(3) 0.031(4) 0.004(2) 0.000(3) -0.003(3)
C44 0.030(4) 0.044(4) 0.044(4) 0.005(3) -0.002(3) -0.001(3)
C45 0.029(4) 0.047(4) 0.064(5) 0.010(3) -0.005(4) -0.006(4)
C46 0.032(4) 0.047(4) 0.056(5) 0.005(3) 0.010(4) -0.007(4)
C47 0.044(4) 0.047(4) 0.035(4) 0.001(3) 0.007(3) -0.004(3)
C48 0.030(4) 0.040(4) 0.038(4) 0.008(3) 0.006(3) -0.001(3)

loop_
_atom_type_symbol
_atom_type_description
_atom_type_scat_dispersion_real
_atom_type_scat_dispersion_imag
_atom_type_scat_source
C C 0.0033 0.0016
;
International Tables for Crystallography
(1992, Vol. C, Tables 4.2.6.8 and 6.1.1.4)
;
Cl Cl 0.1484 0.1585
;
International Tables for Crystallography
(1992, Vol. C, Tables 4.2.6.8 and 6.1.1.4)
;
P P 0.1023 0.0942
;
International Tables for Crystallography
(1992, Vol. C, Tables 4.2.6.8 and 6.1.1.4)
;
Pd Pd -0.9988 1.0072
;
International Tables for Crystallography
(1992, Vol. C, Tables 4.2.6.8 and 6.1.1.4)
;
Si Si 0.0817 0.0704
;
International Tables for Crystallography
(1992, Vol. C, Tables 4.2.6.8 and 6.1.1.4)
;
H H 0.0000 0.0000
;
International Tables for Crystallography
(1992, Vol. C, Table 6.1.1.4)
;

loop_
_geom_angle_atom_site_label_1
_geom_angle_atom_site_label_2
_geom_angle_atom_site_label_3
_geom_angle
_geom_angle_publ_flag
Pd2 Pd1 P1 160.48(5) yes
Pd2 Pd1 Si1 53.53(4) yes
Pd2 Pd1 Si2 56.21(5) yes
P1 Pd1 Si1 142.58(6) yes
P1 Pd1 Si2 106.63(6) yes
Si1 Pd1 Si2 109.73(6) yes
Pd1 Pd2 P2 160.59(5) yes
Pd1 Pd2 Si1 56.01(5) yes
Pd1 Pd2 Si2 53.57(4) yes
P2 Pd2 Si1 106.62(6) yes
P2 Pd2 Si2 142.23(6) yes
Si1 Pd2 Si2 109.56(6) yes
Pd1 P1 C13 117.5(3) yes
Pd1 P1 C19 106.54(19) yes
Pd1 P1 C25 111.7(2) yes
C13 P1 C19 104.5(3) yes
C13 P1 C25 110.9(3) yes
C19 P1 C25 104.6(3) yes
Pd2 P2 C31 115.98(19) yes
Pd2 P2 C37 108.11(19) yes
Pd2 P2 C43 111.36(19) yes
C31 P2 C37 104.5(3) yes
C31 P2 C43 111.6(3) yes
C37 P2 C43 104.2(3) yes
Pd1 Si1 Pd2 70.46(5) yes
Pd1 Si1 Cl1 127.77(9) yes
Pd1 Si1 C1 118.4(2) yes
Pd2 Si1 Cl1 118.38(9) yes
Pd2 Si1 C1 117.4(2) yes
Cl1 Si1 C1 102.8(2) yes
Pd1 Si2 Pd2 70.22(5) yes
Pd1 Si2 Cl2 119.73(9) yes
Pd1 Si2 C7 116.2(2) yes
Pd2 Si2 Cl2 128.55(9) yes
Pd2 Si2 C7 116.82(19) yes
Cl2 Si2 C7 103.3(2) yes
Si1 C1 C2 123.8(5) yes
Si1 C1 C6 118.0(5) yes
C2 C1 C6 118.1(6) yes
C1 C2 C3 120.6(7) yes
C2 C3 C4 120.1(7) yes
C3 C4 C5 121.2(7) yes
C4 C5 C6 118.3(7) yes
C1 C6 C5 121.7(6) yes
Si2 C7 C8 118.3(5) yes
Si2 C7 C12 124.2(5) yes
C8 C7 C12 117.4(6) yes
C7 C8 C9 121.1(6) yes
C8 C9 C10 121.1(7) yes
C9 C10 C11 118.3(7) yes
C10 C11 C12 121.1(7) yes
C7 C12 C11 120.9(7) yes
P1 C13 C14 112.5(5) yes
P1 C13 C18 121.1(5) yes
C14 C13 C18 110.6(6) yes
C13 C14 C15 111.2(7) yes
C14 C15 C16 113.5(8) yes
C15 C16 C17 112.4(7) yes
C16 C17 C18 110.9(8) yes
C13 C18 C17 109.2(7) yes
P1 C19 C20 109.1(5) yes
P1 C19 C24 113.4(5) yes
C20 C19 C24 111.0(5) yes
C19 C20 C21 112.0(6) yes
C20 C21 C22 111.1(6) yes
C21 C22 C23 110.3(6) yes
C22 C23 C24 110.8(6) yes
C19 C24 C23 111.8(6) yes
P1 C25 C26 114.2(4) yes
P1 C25 C30 118.4(5) yes
C26 C25 C30 109.4(5) yes
C25 C26 C27 112.0(5) yes
C26 C27 C28 111.2(6) yes
C27 C28 C29 112.2(6) yes
C28 C29 C30 110.7(6) yes
C25 C30 C29 111.1(6) yes
P2 C31 C32 112.7(5) yes
P2 C31 C36 119.3(5) yes
C32 C31 C36 110.5(5) yes
C31 C32 C33 110.5(6) yes
C32 C33 C34 110.3(6) yes
C33 C34 C35 112.2(6) yes
C34 C35 C36 112.6(7) yes
C31 C36 C35 107.9(6) yes
P2 C37 C38 108.9(4) yes
P2 C37 C42 111.3(5) yes
C38 C37 C42 109.9(5) yes
C37 C38 C39 112.0(6) yes
C38 C39 C40 110.7(6) yes
C39 C40 C41 111.6(6) yes
C40 C41 C42 110.5(6) yes
C37 C42 C41 111.5(6) yes
P2 C43 C44 115.7(5) yes
P2 C43 C48 112.6(4) yes
C44 C43 C48 111.2(5) yes
C43 C44 C45 109.1(6) yes
C44 C45 C46 111.7(6) yes
C45 C46 C47 112.0(6) yes
C46 C47 C48 112.3(6) yes
C43 C48 C47 110.2(5) yes
Pd2 Pd1 H1 92(3) no
P1 Pd1 H1 106(3) no
Si1 Pd1 H1 39(3) no
Si2 Pd1 H1 147(3) no
Pd1 Pd2 H2 91(3) no
P2 Pd2 H2 106(3) no
Si1 Pd2 H2 147(3) no
Si2 Pd2 H2 38(3) no
Pd1 Si1 H1 40(3) no
Pd2 Si1 H1 109(3) no
Cl1 Si1 H1 100(3) no
C1 Si1 H1 107(3) no
Pd1 Si2 H2 116(3) no
Pd2 Si2 H2 47(3) no
Cl2 Si2 H2 97(3) no
C7 Si2 H2 102(3) no
C1 C2 H3 119.701 no
C3 C2 H3 119.677 no
C2 C3 H4 119.959 no
C4 C3 H4 119.951 no
C3 C4 H5 119.405 no
C5 C4 H5 119.420 no
C4 C5 H6 120.857 no
C6 C5 H6 120.860 no
C1 C6 H7 119.168 no
C5 C6 H7 119.165 no
C7 C8 H8 119.425 no
C9 C8 H8 119.430 no
C8 C9 H9 119.458 no
C10 C9 H9 119.445 no
C9 C10 H10 120.858 no
C11 C10 H10 120.848 no
C10 C11 H11 119.468 no
C12 C11 H11 119.478 no
C7 C12 H12 119.518 no
C11 C12 H12 119.539 no
P1 C13 H13 103.414 no
C14 C13 H13 103.409 no
C18 C13 H13 103.419 no
C13 C14 H14 109.398 no
C13 C14 H15 109.391 no
C15 C14 H14 109.391 no
C15 C14 H15 109.392 no
H14 C14 H15 108.018 no
C14 C15 H16 108.864 no
C14 C15 H17 108.864 no
C16 C15 H16 108.862 no
C16 C15 H17 108.852 no
H16 C15 H17 107.718 no
C15 C16 H18 109.120 no
C15 C16 H19 109.115 no
C17 C16 H18 109.119 no
C17 C16 H19 109.108 no
H18 C16 H19 107.848 no
C16 C17 H20 109.453 no
C16 C17 H21 109.446 no
C18 C17 H20 109.467 no
C18 C17 H21 109.464 no
H20 C17 H21 108.045 no
C13 C18 H22 109.842 no
C13 C18 H23 109.832 no
C17 C18 H22 109.853 no
C17 C18 H23 109.843 no
H22 C18 H23 108.272 no
P1 C19 H24 107.678 no
C20 C19 H24 107.673 no
C24 C19 H24 107.671 no
C19 C20 H25 109.213 no
C19 C20 H26 109.210 no
C21 C20 H25 109.207 no
C21 C20 H26 109.201 no
H25 C20 H26 107.908 no
C20 C21 H27 109.400 no
C20 C21 H28 109.401 no
C22 C21 H27 109.403 no
C22 C21 H28 109.409 no
H27 C21 H28 108.023 no
C21 C22 H29 109.582 no
C21 C22 H30 109.595 no
C23 C22 H29 109.584 no
C23 C22 H30 109.596 no
H29 C22 H30 108.115 no
C22 C23 H31 109.483 no
C22 C23 H32 109.493 no
C24 C23 H31 109.495 no
C24 C23 H32 109.494 no
H31 C23 H32 108.062 no
C19 C24 H33 109.248 no
C19 C24 H34 109.249 no
C23 C24 H33 109.239 no
C23 C24 H34 109.248 no
H33 C24 H34 107.926 no
P1 C25 H35 104.417 no
C26 C25 H35 104.409 no
C30 C25 H35 104.418 no
C25 C26 H36 109.205 no
C25 C26 H37 109.216 no
C27 C26 H36 109.201 no
C27 C26 H37 109.201 no
H36 C26 H37 107.906 no
C26 C27 H38 109.384 no
C26 C27 H39 109.389 no
C28 C27 H38 109.383 no
C28 C27 H39 109.410 no
H38 C27 H39 108.005 no
C27 C28 H40 109.163 no
C27 C28 H41 109.167 no
C29 C28 H40 109.169 no
C29 C28 H41 109.173 no
H40 C28 H41 107.874 no
C28 C29 H42 109.507 no
C28 C29 H43 109.496 no
C30 C29 H42 109.521 no
C30 C29 H43 109.499 no
H42 C29 H43 108.074 no
C25 C30 H44 109.429 no
C25 C30 H45 109.432 no
C29 C30 H44 109.423 no
C29 C30 H45 109.415 no
H44 C30 H45 108.022 no
P2 C31 H46 104.191 no
C32 C31 H46 104.190 no
C36 C31 H46 104.194 no
C31 C32 H47 109.563 no
C31 C32 H48 109.554 no
C33 C32 H47 109.548 no
C33 C32 H48 109.549 no
H47 C32 H48 108.106 no
C32 C33 H49 109.597 no
C32 C33 H50 109.601 no
C34 C33 H49 109.596 no
C34 C33 H50 109.605 no
H49 C33 H50 108.130 no
C33 C34 H51 109.162 no
C33 C34 H52 109.165 no
C35 C34 H51 109.167 no
C35 C34 H52 109.168 no
H51 C34 H52 107.864 no
C34 C35 H53 109.068 no
C34 C35 H54 109.072 no
C36 C35 H53 109.072 no
C36 C35 H54 109.076 no
H53 C35 H54 107.828 no
C31 C36 H55 110.133 no
C31 C36 H56 110.129 no
C35 C36 H55 110.131 no
C35 C36 H56 110.116 no
H55 C36 H56 108.438 no
P2 C37 H57 108.867 no
C38 C37 H57 108.868 no
C42 C37 H57 108.873 no
C37 C38 H58 109.199 no
C37 C38 H59 109.223 no
C39 C38 H58 109.213 no
C39 C38 H59 109.208 no
H58 C38 H59 107.903 no
C38 C39 H60 109.502 no
C38 C39 H61 109.511 no
C40 C39 H60 109.493 no
C40 C39 H61 109.497 no
H60 C39 H61 108.083 no
C39 C40 H62 109.292 no
C39 C40 H63 109.286 no
C41 C40 H62 109.294 no
C41 C40 H63 109.297 no
H62 C40 H63 107.960 no
C40 C41 H64 109.542 no
C40 C41 H65 109.550 no
C42 C41 H64 109.554 no
C42 C41 H65 109.545 no
H64 C41 H65 108.100 no
C37 C42 H66 109.329 no
C37 C42 H67 109.329 no
C41 C42 H66 109.340 no
C41 C42 H67 109.341 no
H66 C42 H67 107.974 no
P2 C43 H68 105.463 no
C44 C43 H68 105.463 no
C48 C43 H68 105.466 no
C43 C44 H69 109.854 no
C43 C44 H70 109.850 no
C45 C44 H69 109.853 no
C45 C44 H70 109.859 no
H69 C44 H70 108.280 no
C44 C45 H71 109.265 no
C44 C45 H72 109.268 no
C46 C45 H71 109.270 no
C46 C45 H72 109.282 no
H71 C45 H72 107.935 no
C45 C46 H73 109.204 no
C45 C46 H74 109.217 no
C47 C46 H73 109.210 no
C47 C46 H74 109.219 no
H73 C46 H74 107.904 no
C46 C47 H75 109.133 no
C46 C47 H76 109.136 no
C48 C47 H75 109.131 no
C48 C47 H76 109.133 no
H75 C47 H76 107.876 no
C43 C48 H77 109.613 no
C43 C48 H78 109.600 no
C47 C48 H77 109.617 no
C47 C48 H78 109.610 no
H77 C48 H78 108.145 no
Pd1 H1 Si1 101(5) no
Pd2 H2 Si2 95(4) no

loop_
_geom_bond_atom_site_label_1
_geom_bond_atom_site_label_2
_geom_bond_distance
_geom_bond_publ_flag
Pd1 Pd2 2.6952(9) yes
Pd1 P1 2.3264(16) yes
Pd1 Si1 2.3713(18) yes
Pd1 Si2 2.3045(17) yes
Pd2 P2 2.3251(15) yes
Pd2 Si1 2.3000(17) yes
Pd2 Si2 2.3804(18) yes
Cl1 Si1 2.116(3) yes
Cl2 Si2 2.112(3) yes
P1 C13 1.846(7) yes
P1 C19 1.856(7) yes
P1 C25 1.835(7) yes
P2 C31 1.850(6) yes
P2 C37 1.868(6) yes
P2 C43 1.853(6) yes
Si1 C1 1.876(6) yes
Si2 C7 1.885(6) yes
C1 C2 1.394(9) yes
C1 C6 1.390(10) yes
C2 C3 1.404(10) yes
C3 C4 1.368(12) yes
C4 C5 1.386(10) yes
C5 C6 1.413(10) yes
C7 C8 1.402(9) yes
C7 C12 1.372(9) yes
C8 C9 1.385(10) yes
C9 C10 1.358(10) yes
C10 C11 1.391(11) yes
C11 C12 1.388(10) yes
C13 C14 1.528(10) yes
C13 C18 1.496(11) yes
C14 C15 1.500(11) yes
C15 C16 1.483(15) yes
C16 C17 1.492(13) yes
C17 C18 1.562(12) yes
C19 C20 1.518(10) yes
C19 C24 1.516(9) yes
C20 C21 1.536(10) yes
C21 C22 1.519(10) yes
C22 C23 1.513(10) yes
C23 C24 1.533(10) yes
C25 C26 1.541(9) yes
C25 C30 1.526(9) yes
C26 C27 1.528(10) yes
C27 C28 1.508(10) yes
C28 C29 1.527(11) yes
C29 C30 1.531(10) yes
C31 C32 1.515(9) yes
C31 C36 1.563(9) yes
C32 C33 1.552(9) yes
C33 C34 1.515(12) yes
C34 C35 1.530(12) yes
C35 C36 1.549(11) yes
C37 C38 1.535(10) yes
C37 C42 1.522(9) yes
C38 C39 1.517(10) yes
C39 C40 1.509(10) yes
C40 C41 1.503(11) yes
C41 C42 1.557(10) yes
C43 C44 1.542(9) yes
C43 C48 1.549(9) yes
C44 C45 1.558(10) yes
C45 C46 1.511(11) yes
C46 C47 1.511(10) yes
C47 C48 1.530(10) yes
Pd1 H1 1.55(8) no
Pd2 H2 1.74(7) no
Si1 H1 1.52(8) no
Si2 H2 1.48(7) no
C2 H3 0.950 no
C3 H4 0.950 no
C4 H5 0.950 no
C5 H6 0.950 no
C6 H7 0.950 no
C8 H8 0.950 no
C9 H9 0.950 no
C10 H10 0.950 no
C11 H11 0.950 no
C12 H12 0.950 no
C13 H13 1.000 no
C14 H14 0.990 no
C14 H15 0.990 no
C15 H16 0.990 no
C15 H17 0.990 no
C16 H18 0.990 no
C16 H19 0.990 no
C17 H20 0.990 no
C17 H21 0.990 no
C18 H22 0.990 no
C18 H23 0.990 no
C19 H24 1.000 no
C20 H25 0.990 no
C20 H26 0.990 no
C21 H27 0.990 no
C21 H28 0.990 no
C22 H29 0.990 no
C22 H30 0.990 no
C23 H31 0.990 no
C23 H32 0.990 no
C24 H33 0.990 no
C24 H34 0.990 no
C25 H35 1.000 no
C26 H36 0.990 no
C26 H37 0.990 no
C27 H38 0.990 no
C27 H39 0.990 no
C28 H40 0.990 no
C28 H41 0.990 no
C29 H42 0.990 no
C29 H43 0.990 no
C30 H44 0.990 no
C30 H45 0.990 no
C31 H46 1.000 no
C32 H47 0.990 no
C32 H48 0.990 no
C33 H49 0.990 no
C33 H50 0.990 no
C34 H51 0.990 no
C34 H52 0.990 no
C35 H53 0.990 no
C35 H54 0.990 no
C36 H55 0.990 no
C36 H56 0.990 no
C37 H57 1.000 no
C38 H58 0.990 no
C38 H59 0.990 no
C39 H60 0.990 no
C39 H61 0.990 no
C40 H62 0.990 no
C40 H63 0.990 no
C41 H64 0.990 no
C41 H65 0.990 no
C42 H66 0.990 no
C42 H67 0.990 no
C43 H68 1.000 no
C44 H69 0.990 no
C44 H70 0.990 no
C45 H71 0.990 no
C45 H72 0.990 no
C46 H73 0.990 no
C46 H74 0.990 no
C47 H75 0.990 no
C47 H76 0.990 no
C48 H77 0.990 no
C48 H78 0.990 no
